data_4026695
loop_
_publ_author_name
'Benedikt Neue'
'Ralph Reiermann'
'Klaus Gerdes'
'Roland Fr\"ohlich'
'Birgit Wibbeling'
'Ernst-Ulrich W\"urthwein'

_publ_section_title
;
 Ring Closure Reactions of 2,6-Diazaheptatrienyl Metal Compounds:
 Synthesis of 3-Aminoindole Derivatives and 14-Membered Macrocyclic Dimers
;
_journal_name_full 'Journal of Organic Chemistry'
_journal_page_first 8794
_journal_page_last 8806
_journal_paper_doi 10.1021/jo201521v
_journal_volume 76
_journal_year 2011
_chemical_formula_sum 'C44 H40 Cl4 N4'
_chemical_formula_weight 766.60
_chemical_name_systematic
; 
 ? 
;
_space_group_IT_number 14
_symmetry_cell_setting monoclinic
_symmetry_space_group_name_Hall '-P 2ybc'
_symmetry_space_group_name_H-M 'P 1 21/c 1'
_atom_sites_solution_hydrogens 'at N from difmap,others geom'
_atom_sites_solution_primary direct
_atom_sites_solution_secondary difmap
_audit_creation_method SHELXL-97
_cell_angle_alpha 90.00
_cell_angle_beta 119.340(2)
_cell_angle_gamma 90.00
_cell_formula_units_Z 4
_cell_length_a 20.1375(9)
_cell_length_b 11.4619(3)
_cell_length_c 19.8679(5)
_cell_measurement_reflns_used 7069
_cell_measurement_temperature 223(2)
_cell_measurement_theta_max 68.25
_cell_measurement_theta_min 0.88
_cell_volume 3997.6(2)
_computing_cell_refinement 'Collect (Nonius B.V., 1998)'
_computing_data_collection 'Collect (Nonius B.V., 1998)'
_computing_data_reduction 'Denzo-SMN (Otwinowski & Minor, 1997)'
_computing_molecular_graphics 'XP (BrukerAXS, 2000)'
_computing_publication_material 'SHELXL-97 (Sheldrick, 1997)'
_computing_structure_refinement 'SHELXL-97 (Sheldrick, 1997)'
_computing_structure_solution 'SHELXS-97 (Sheldrick, 1990)'
_diffrn_ambient_temperature 223(2)
_diffrn_measured_fraction_theta_full 0.977
_diffrn_measured_fraction_theta_max 0.977
_diffrn_measurement_device_type 'Nonius KappaCCD APEXII'
_diffrn_measurement_method '\w and \f scans'
_diffrn_radiation_monochromator graphite
_diffrn_radiation_source 'fine-focus sealed tube'
_diffrn_radiation_type CuK\a
_diffrn_radiation_wavelength 1.54178
_diffrn_reflns_av_R_equivalents 0.076
_diffrn_reflns_av_sigmaI/netI 0.0350
_diffrn_reflns_limit_h_max 23
_diffrn_reflns_limit_h_min -23
_diffrn_reflns_limit_k_max 13
_diffrn_reflns_limit_k_min -13
_diffrn_reflns_limit_l_max 23
_diffrn_reflns_limit_l_min -23
_diffrn_reflns_number 41448
_diffrn_reflns_theta_full 67.39
_diffrn_reflns_theta_max 67.39
_diffrn_reflns_theta_min 4.45
_exptl_absorpt_coefficient_mu 2.965
_exptl_absorpt_correction_T_max 0.5885
_exptl_absorpt_correction_T_min 0.5615
_exptl_absorpt_correction_type multi-scan
_exptl_absorpt_process_details 'Denzo (Otwinowski, Borek, Majewski & Minor, 2003)'
_exptl_crystal_colour colourless
_exptl_crystal_density_diffrn 1.274
_exptl_crystal_description block
_exptl_crystal_F_000 1600
_exptl_crystal_size_max 0.22
_exptl_crystal_size_mid 0.20
_exptl_crystal_size_min 0.20
_refine_diff_density_max 0.915
_refine_diff_density_min -0.662
_refine_diff_density_rms 0.054
_refine_ls_extinction_coef 0.00110(17)
_refine_ls_extinction_expression Fc^*^=kFc[1+0.001xFc^2^\l^3^/sin(2\q)]^-1/4^
_refine_ls_extinction_method SHELXL
_refine_ls_goodness_of_fit_ref 1.028
_refine_ls_hydrogen_treatment mixed
_refine_ls_matrix_type full
_refine_ls_number_parameters 531
_refine_ls_number_reflns 7029
_refine_ls_number_restraints 31
_refine_ls_restrained_S_all 1.026
_refine_ls_R_factor_all 0.0924
_refine_ls_R_factor_gt 0.0707
_refine_ls_shift/su_max 0.000
_refine_ls_shift/su_mean 0.000
_refine_ls_structure_factor_coef Fsqd
_refine_ls_weighting_details 'calc w=1/[\s^2^(Fo^2^)+(0.0964P)^2^+4.1910P] where P=(Fo^2^+2Fc^2^)/3'
_refine_ls_weighting_scheme calc
_refine_ls_wR_factor_gt 0.1844
_refine_ls_wR_factor_ref 0.2047
_reflns_number_gt 5248
_reflns_number_total 7029
_reflns_threshold_expression >2sigma(I)
_cod_data_source_file jo201521v_si_010.cif
_cod_data_source_block wue5745
_cod_database_code 4026695

loop_
_symmetry_equiv_pos_as_xyz
'x, y, z'
'-x, y+1/2, -z+1/2'
'-x, -y, -z'
'x, -y-1/2, z-1/2'

loop_
_atom_site_label
_atom_site_type_symbol
_atom_site_fract_x
_atom_site_fract_y
_atom_site_fract_z
_atom_site_U_iso_or_equiv
_atom_site_adp_type
_atom_site_occupancy
_atom_site_symmetry_multiplicity
_atom_site_calc_flag
_atom_site_refinement_flags
_atom_site_disorder_assembly
_atom_site_disorder_group
N1 N 0.27011(14) 0.3889(2) 0.28753(13) 0.0390(5) Uani 1 1 d . . .
C2 C 0.28868(17) 0.2709(2) 0.27492(17) 0.0399(7) Uani 1 1 d . B .
H2 H 0.3315 0.2747 0.2639 0.048 Uiso 1 1 calc R . .
C21 C 0.22056(18) 0.2141(3) 0.20636(17) 0.0427(7) Uani 1 1 d . . .
C22 C 0.2285(3) 0.1056(3) 0.1806(2) 0.0647(10) Uani 1 1 d . . .
H22 H 0.2762 0.0683 0.2053 0.078 Uiso 1 1 calc R . .
C23 C 0.1679(3) 0.0511(4) 0.1193(2) 0.0783(13) Uani 1 1 d . . .
H23 H 0.1744 -0.0234 0.1035 0.094 Uiso 1 1 calc R . .
C24 C 0.0990(3) 0.1048(4) 0.0817(2) 0.0732(12) Uani 1 1 d . . .
H24 H 0.0577 0.0672 0.0402 0.088 Uiso 1 1 calc R . .
C25 C 0.0897(2) 0.2142(4) 0.1045(2) 0.0625(10) Uani 1 1 d . . .
H25 H 0.0422 0.2518 0.0780 0.075 Uiso 1 1 calc R . .
C26 C 0.15014(19) 0.2693(3) 0.16656(18) 0.0491(8) Uani 1 1 d . . .
H26 H 0.1435 0.3441 0.1817 0.059 Uiso 1 1 calc R . .
C3 C 0.31406(17) 0.1984(2) 0.34974(17) 0.0399(7) Uani 1 1 d D . .
H3 H 0.3136 0.1148 0.3369 0.048 Uiso 1 1 calc R A 1
C31A C 0.3944(4) 0.231(2) 0.4112(11) 0.045(4) Uani 0.65(4) 1 d PD B 1
C32A C 0.4574(7) 0.178(2) 0.4126(12) 0.080(5) Uani 0.65(4) 1 d PD B 1
H32A H 0.4491 0.1199 0.3756 0.096 Uiso 0.65(4) 1 calc PR B 1
C33A C 0.5319(7) 0.206(3) 0.4662(10) 0.103(6) Uani 0.65(4) 1 d PD B 1
H33A H 0.5727 0.1672 0.4658 0.124 Uiso 0.65(4) 1 calc PR B 1
C34A C 0.5462(11) 0.293(3) 0.5206(16) 0.093(5) Uani 0.65(4) 1 d PD B 1
H34A H 0.5961 0.3174 0.5551 0.112 Uiso 0.65(4) 1 calc PR B 1
C35A C 0.4838(8) 0.3420(15) 0.5220(9) 0.069(3) Uani 0.65(4) 1 d PD B 1
H35A H 0.4923 0.3961 0.5610 0.082 Uiso 0.65(4) 1 calc PR B 1
C36A C 0.4092(7) 0.3141(12) 0.4678(8) 0.046(3) Uani 0.65(4) 1 d PD B 1
H36A H 0.3685 0.3517 0.4694 0.055 Uiso 0.65(4) 1 calc PR B 1
C31B C 0.3975(7) 0.216(3) 0.4086(18) 0.047(9) Uani 0.35(4) 1 d PD B 2
C32B C 0.4483(13) 0.136(3) 0.411(2) 0.065(6) Uani 0.35(4) 1 d PD B 2
H32B H 0.4326 0.0726 0.3761 0.078 Uiso 0.35(4) 1 calc PR B 2
C33B C 0.5224(14) 0.150(3) 0.4649(18) 0.100(9) Uani 0.35(4) 1 d PD B 2
H33B H 0.5590 0.0951 0.4701 0.120 Uiso 0.35(4) 1 calc PR B 2
C34B C 0.5435(19) 0.246(3) 0.512(3) 0.083(9) Uani 0.35(4) 1 d PD B 2
H34B H 0.5947 0.2508 0.5504 0.100 Uiso 0.35(4) 1 calc PR B 2
C35B C 0.4962(11) 0.334(3) 0.5065(13) 0.064(6) Uani 0.35(4) 1 d PD B 2
H35B H 0.5131 0.4028 0.5357 0.077 Uiso 0.35(4) 1 calc PR B 2
C36B C 0.4220(12) 0.312(3) 0.4546(13) 0.050(5) Uani 0.35(4) 1 d PD B 2
H36B H 0.3853 0.3669 0.4503 0.060 Uiso 0.35(4) 1 calc PR B 2
N4 N 0.25921(13) 0.2159(2) 0.37571(14) 0.0373(5) Uani 1 1 d . B .
H4 H 0.2364(19) 0.279(3) 0.3651(19) 0.045 Uiso 1 1 d . . .
C5 C 0.25948(15) 0.1563(2) 0.43541(15) 0.0350(6) Uani 1 1 d . . .
C51 C 0.30095(16) 0.0526(2) 0.46485(17) 0.0417(7) Uani 1 1 d . B .
H51 H 0.3316 0.0247 0.4448 0.050 Uiso 1 1 calc R . .
C52 C 0.29755(18) -0.0091(3) 0.52275(19) 0.0492(8) Uani 1 1 d . . .
H52 H 0.3250 -0.0791 0.5408 0.059 Uiso 1 1 calc R B .
C53 C 0.25402(19) 0.0309(3) 0.55464(19) 0.0526(8) Uani 1 1 d . B .
H53 H 0.2518 -0.0112 0.5941 0.063 Uiso 1 1 calc R . .
C54 C 0.21425(18) 0.1331(3) 0.52761(17) 0.0463(7) Uani 1 1 d . . .
H54 H 0.1855 0.1609 0.5498 0.056 Uiso 1 1 calc R B .
C6 C 0.21497(16) 0.1974(2) 0.46818(16) 0.0372(6) Uani 1 1 d . B .
C7 C 0.16966(17) 0.3038(2) 0.44342(17) 0.0404(7) Uani 1 1 d . . .
H7 H 0.1450 0.3268 0.4710 0.048 Uiso 1 1 calc R B .
N8 N 0.16084(13) 0.3681(2) 0.38735(13) 0.0372(5) Uani 1 1 d . B .
C9 C 0.11392(16) 0.4726(2) 0.37073(17) 0.0385(6) Uani 1 1 d . . .
H9 H 0.1001 0.4822 0.4119 0.046 Uiso 1 1 calc R B .
C91 C 0.04125(16) 0.4635(2) 0.29394(17) 0.0392(6) Uani 1 1 d . B .
C92 C -0.01768(18) 0.5402(3) 0.2779(2) 0.0549(8) Uani 1 1 d . . .
H92 H -0.0121 0.5955 0.3153 0.066 Uiso 1 1 calc R B .
C93 C -0.0846(2) 0.5374(3) 0.2081(2) 0.0638(10) Uani 1 1 d . B .
H93 H -0.1237 0.5907 0.1984 0.077 Uiso 1 1 calc R . .
C94 C -0.09407(19) 0.4566(3) 0.1528(2) 0.0578(9) Uani 1 1 d . . .
H94 H -0.1393 0.4548 0.1050 0.069 Uiso 1 1 calc R B .
C95 C -0.03618(19) 0.3784(3) 0.1683(2) 0.0543(8) Uani 1 1 d . B .
H95 H -0.0423 0.3227 0.1310 0.065 Uiso 1 1 calc R . .
C96 C 0.03092(18) 0.3813(3) 0.23855(19) 0.0468(7) Uani 1 1 d . . .
H96 H 0.0697 0.3270 0.2486 0.056 Uiso 1 1 calc R B .
C10 C 0.16182(16) 0.5803(2) 0.37232(17) 0.0392(6) Uani 1 1 d . B .
H10 H 0.1269 0.6477 0.3506 0.047 Uiso 1 1 calc R . .
C101 C 0.22135(17) 0.6106(2) 0.45450(17) 0.0411(7) Uani 1 1 d . . .
C102 C 0.29504(19) 0.5686(4) 0.4872(2) 0.0606(9) Uani 1 1 d . B .
H102 H 0.3091 0.5208 0.4578 0.073 Uiso 1 1 calc R . .
C103 C 0.3483(2) 0.5956(4) 0.5622(2) 0.0732(11) Uani 1 1 d . . .
H103 H 0.3982 0.5666 0.5834 0.088 Uiso 1 1 calc R B .
C104 C 0.3283(2) 0.6652(4) 0.6060(2) 0.0639(10) Uani 1 1 d . B .
H104 H 0.3644 0.6839 0.6572 0.077 Uiso 1 1 calc R . .
C105 C 0.2558(2) 0.7067(3) 0.5748(2) 0.0590(9) Uani 1 1 d . . .
H105 H 0.2418 0.7536 0.6047 0.071 Uiso 1 1 calc R B .
C106 C 0.2027(2) 0.6805(3) 0.49959(19) 0.0501(8) Uani 1 1 d . B .
H106 H 0.1530 0.7105 0.4786 0.060 Uiso 1 1 calc R . .
N11 N 0.19320(14) 0.5556(2) 0.32195(15) 0.0410(6) Uani 1 1 d . . .
H11 H 0.2075(19) 0.485(3) 0.321(2) 0.049 Uiso 1 1 d . . .
C12 C 0.23767(17) 0.6344(2) 0.30970(16) 0.0397(6) Uani 1 1 d . B .
C121 C 0.2306(2) 0.7553(3) 0.31837(19) 0.0509(8) Uani 1 1 d . . .
H121 H 0.1964 0.7820 0.3343 0.061 Uiso 1 1 calc R B .
C122 C 0.2732(2) 0.8341(3) 0.3038(2) 0.0606(9) Uani 1 1 d . B .
H122 H 0.2669 0.9143 0.3091 0.073 Uiso 1 1 calc R . .
C123 C 0.3249(2) 0.7985(3) 0.2818(2) 0.0613(10) Uani 1 1 d . . .
H123 H 0.3541 0.8535 0.2725 0.074 Uiso 1 1 calc R B .
C124 C 0.3332(2) 0.6810(3) 0.27332(19) 0.0516(8) Uani 1 1 d . B .
H124 H 0.3686 0.6565 0.2584 0.062 Uiso 1 1 calc R . .
C13 C 0.29029(17) 0.5972(2) 0.28647(16) 0.0397(6) Uani 1 1 d . . .
C14 C 0.30395(17) 0.4744(3) 0.27691(16) 0.0407(7) Uani 1 1 d . B .
H14 H 0.3405 0.4577 0.2618 0.049 Uiso 1 1 calc R . .
C15 C 0.4369(4) 0.3096(5) 0.1472(3) 0.117(2) Uani 1 1 d . . .
H15A H 0.3823 0.3212 0.1127 0.141 Uiso 1 1 calc R . .
H15B H 0.4612 0.2999 0.1152 0.141 Uiso 1 1 calc R . .
Cl1 Cl 0.45033(15) 0.18662(18) 0.20031(16) 0.1675(9) Uani 1 1 d . . .
Cl2 Cl 0.47461(10) 0.43200(17) 0.20557(11) 0.1390(7) Uani 1 1 d . . .
C16 C 0.0479(3) 0.6316(5) 0.1203(4) 0.1082(18) Uani 1 1 d . . .
H16A H 0.0725 0.5988 0.1726 0.130 Uiso 1 1 calc R . .
H16B H -0.0052 0.6052 0.0935 0.130 Uiso 1 1 calc R . .
Cl3 Cl 0.05009(10) 0.78350(15) 0.12605(11) 0.1346(7) Uani 1 1 d . . .
Cl4 Cl 0.09359(9) 0.58068(14) 0.07197(11) 0.1208(6) Uani 1 1 d . . .

loop_
_atom_site_aniso_label
_atom_site_aniso_U_11
_atom_site_aniso_U_22
_atom_site_aniso_U_33
_atom_site_aniso_U_23
_atom_site_aniso_U_13
_atom_site_aniso_U_12
N1 0.0441(13) 0.0378(13) 0.0375(12) 0.0021(10) 0.0218(11) -0.0003(10)
C2 0.0484(17) 0.0365(15) 0.0447(16) 0.0039(12) 0.0304(14) 0.0064(12)
C21 0.0586(19) 0.0393(16) 0.0383(15) 0.0007(12) 0.0301(15) -0.0004(13)
C22 0.092(3) 0.0484(19) 0.052(2) -0.0029(16) 0.035(2) 0.0121(19)
C23 0.123(4) 0.051(2) 0.060(2) -0.0159(19) 0.045(3) -0.009(2)
C24 0.093(3) 0.076(3) 0.055(2) -0.019(2) 0.039(2) -0.032(2)
C25 0.057(2) 0.086(3) 0.051(2) -0.0062(18) 0.0310(18) -0.0111(19)
C26 0.0562(19) 0.0513(18) 0.0478(17) -0.0037(14) 0.0318(16) -0.0048(15)
C3 0.0457(17) 0.0368(15) 0.0461(16) 0.0034(12) 0.0292(14) 0.0050(12)
C31A 0.033(7) 0.051(6) 0.054(9) 0.013(5) 0.025(6) 0.009(5)
C32A 0.056(6) 0.101(13) 0.093(7) -0.016(8) 0.044(5) 0.009(6)
C33A 0.041(5) 0.150(16) 0.124(10) 0.001(12) 0.044(6) 0.014(8)
C34A 0.048(6) 0.145(17) 0.070(6) 0.010(11) 0.016(5) -0.032(9)
C35A 0.062(6) 0.099(6) 0.054(6) 0.004(4) 0.036(4) -0.018(5)
C36A 0.034(4) 0.061(4) 0.049(5) -0.004(3) 0.025(3) -0.008(3)
C31B 0.055(18) 0.054(14) 0.037(12) 0.015(8) 0.028(12) 0.009(9)
C32B 0.033(8) 0.065(13) 0.092(12) 0.014(11) 0.025(8) 0.021(7)
C33B 0.048(12) 0.096(16) 0.15(2) 0.053(15) 0.045(12) 0.026(10)
C34B 0.042(11) 0.11(2) 0.08(2) 0.029(18) 0.016(13) -0.013(13)
C35B 0.030(8) 0.132(16) 0.036(8) 0.002(8) 0.020(6) -0.035(9)
C36B 0.042(8) 0.076(9) 0.054(8) 0.010(7) 0.041(7) 0.007(7)
N4 0.0384(13) 0.0373(13) 0.0404(13) 0.0069(10) 0.0227(11) 0.0050(10)
C5 0.0332(14) 0.0351(14) 0.0356(14) 0.0014(11) 0.0161(12) -0.0021(11)
C51 0.0404(16) 0.0398(15) 0.0466(16) 0.0061(13) 0.0228(14) 0.0047(12)
C52 0.0493(18) 0.0445(17) 0.0542(19) 0.0170(14) 0.0255(16) 0.0091(14)
C53 0.057(2) 0.056(2) 0.0477(18) 0.0146(15) 0.0280(16) 0.0036(16)
C54 0.0537(18) 0.0496(18) 0.0439(16) 0.0048(14) 0.0303(15) 0.0020(14)
C6 0.0364(15) 0.0383(15) 0.0365(14) 0.0016(12) 0.0175(12) -0.0021(12)
C7 0.0412(16) 0.0424(16) 0.0431(16) -0.0011(13) 0.0249(13) 0.0007(12)
N8 0.0352(12) 0.0358(12) 0.0423(13) 0.0033(10) 0.0202(11) 0.0024(10)
C9 0.0392(15) 0.0362(15) 0.0454(16) 0.0002(12) 0.0249(13) 0.0036(12)
C91 0.0358(15) 0.0362(15) 0.0487(17) 0.0028(12) 0.0230(13) 0.0025(12)
C92 0.0453(18) 0.0484(18) 0.067(2) -0.0034(16) 0.0245(17) 0.0095(14)
C93 0.0429(19) 0.061(2) 0.077(3) 0.0051(19) 0.0205(18) 0.0143(16)
C94 0.0398(17) 0.060(2) 0.059(2) 0.0064(17) 0.0129(16) -0.0023(15)
C95 0.0477(19) 0.0530(19) 0.0548(19) -0.0070(15) 0.0194(16) -0.0045(15)
C96 0.0419(17) 0.0437(17) 0.0555(19) -0.0020(14) 0.0243(15) 0.0017(13)
C10 0.0422(16) 0.0350(14) 0.0418(15) -0.0004(12) 0.0216(13) 0.0044(12)
C101 0.0452(16) 0.0343(15) 0.0442(16) 0.0016(12) 0.0223(14) -0.0011(12)
C102 0.0462(19) 0.081(3) 0.052(2) -0.0055(18) 0.0216(16) 0.0086(17)
C103 0.048(2) 0.105(3) 0.056(2) 0.002(2) 0.0173(18) 0.006(2)
C104 0.063(2) 0.076(2) 0.0440(19) -0.0013(17) 0.0198(17) -0.0119(19)
C105 0.079(3) 0.052(2) 0.0461(18) -0.0035(15) 0.0307(18) -0.0002(18)
C106 0.059(2) 0.0435(17) 0.0472(18) 0.0012(14) 0.0254(16) 0.0058(14)
N11 0.0471(14) 0.0320(12) 0.0495(14) -0.0014(11) 0.0280(12) -0.0024(11)
C12 0.0440(16) 0.0357(15) 0.0347(14) 0.0011(12) 0.0157(13) -0.0052(12)
C121 0.067(2) 0.0369(16) 0.0519(18) -0.0018(14) 0.0319(17) -0.0044(15)
C122 0.089(3) 0.0387(17) 0.057(2) -0.0059(15) 0.038(2) -0.0143(17)
C123 0.084(3) 0.048(2) 0.059(2) -0.0041(16) 0.041(2) -0.0244(18)
C124 0.061(2) 0.0493(19) 0.0496(18) -0.0013(14) 0.0314(17) -0.0128(15)
C13 0.0426(16) 0.0386(15) 0.0341(14) 0.0010(12) 0.0159(12) -0.0055(12)
C14 0.0428(16) 0.0468(17) 0.0356(15) 0.0021(12) 0.0214(13) -0.0025(13)
C15 0.137(5) 0.105(4) 0.074(3) -0.002(3) 0.024(3) 0.033(4)
Cl1 0.197(2) 0.1347(15) 0.215(2) 0.0573(15) 0.135(2) 0.0422(14)
Cl2 0.1021(11) 0.1473(15) 0.1328(14) -0.0479(11) 0.0306(10) 0.0043(10)
C16 0.095(4) 0.123(4) 0.117(4) 0.039(4) 0.060(3) 0.001(3)
Cl3 0.1227(12) 0.1135(12) 0.1311(13) -0.0271(10) 0.0340(10) 0.0345(9)
Cl4 0.1134(11) 0.1096(11) 0.1491(14) -0.0155(10) 0.0720(11) 0.0148(9)

loop_
_atom_type_symbol
_atom_type_description
_atom_type_scat_dispersion_real
_atom_type_scat_dispersion_imag
_atom_type_scat_source
C C 0.0181 0.0091 'International Tables Vol C Tables 4.2.6.8 and 6.1.1.4'
H H 0.0000 0.0000 'International Tables Vol C Tables 4.2.6.8 and 6.1.1.4'
N N 0.0311 0.0180 'International Tables Vol C Tables 4.2.6.8 and 6.1.1.4'
Cl Cl 0.3639 0.7018 'International Tables Vol C Tables 4.2.6.8 and 6.1.1.4'

loop_
_geom_angle_atom_site_label_1
_geom_angle_atom_site_label_2
_geom_angle_atom_site_label_3
_geom_angle
C14 N1 C2 119.0(2)
N1 C2 C21 110.8(2)
N1 C2 C3 108.9(2)
C21 C2 C3 110.9(2)
N1 C2 H2 108.8
C21 C2 H2 108.8
C3 C2 H2 108.8
C22 C21 C26 118.0(3)
C22 C21 C2 119.8(3)
C26 C21 C2 122.2(3)
C23 C22 C21 121.4(4)
C23 C22 H22 119.3
C21 C22 H22 119.3
C24 C23 C22 120.2(4)
C24 C23 H23 119.9
C22 C23 H23 119.9
C23 C24 C25 119.9(4)
C23 C24 H24 120.0
C25 C24 H24 120.0
C24 C25 C26 120.3(4)
C24 C25 H25 119.8
C26 C25 H25 119.8
C25 C26 C21 120.2(3)
C25 C26 H26 119.9
C21 C26 H26 119.9
N4 C3 C31B 117.3(14)
N4 C3 C31A 112.3(7)
C31B C3 C31A 7.3(14)
N4 C3 C2 108.5(2)
C31B C3 C2 112.7(17)
C31A C3 C2 111.1(11)
N4 C3 H3 108.3
C31B C3 H3 101.2
C31A C3 H3 108.3
C2 C3 H3 108.3
C36A C31A C32A 116.8(9)
C36A C31A C3 122.5(9)
C32A C31A C3 120.7(9)
C33A C32A C31A 122.8(13)
C33A C32A H32A 118.6
C31A C32A H32A 118.6
C32A C33A C34A 120.1(15)
C32A C33A H33A 120.0
C34A C33A H33A 120.0
C35A C34A C33A 117.3(16)
C35A C34A H34A 121.3
C33A C34A H34A 121.3
C34A C35A C36A 122.5(14)
C34A C35A H35A 118.7
C36A C35A H35A 118.7
C35A C36A C31A 120.3(10)
C35A C36A H36A 119.9
C31A C36A H36A 119.9
C32B C31B C36B 120.5(16)
C32B C31B C3 117.7(15)
C36B C31B C3 121.7(15)
C33B C32B C31B 117(2)
C33B C32B H32B 121.4
C31B C32B H32B 121.4
C32B C33B C34B 120(3)
C32B C33B H33B 120.1
C34B C33B H33B 120.1
C33B C34B C35B 125(3)
C33B C34B H34B 117.5
C35B C34B H34B 117.5
C34B C35B C36B 113(3)
C34B C35B H35B 123.5
C36B C35B H35B 123.5
C35B C36B C31B 124.0(19)
C35B C36B H36B 118.0
C31B C36B H36B 118.0
C5 N4 C3 124.2(2)
C5 N4 H4 115(2)
C3 N4 H4 117(2)
N4 C5 C51 122.2(3)
N4 C5 C6 119.8(2)
C51 C5 C6 118.0(2)
C52 C51 C5 121.2(3)
C52 C51 H51 119.4
C5 C51 H51 119.4
C51 C52 C53 120.7(3)
C51 C52 H52 119.6
C53 C52 H52 119.6
C54 C53 C52 118.9(3)
C54 C53 H53 120.6
C52 C53 H53 120.6
C53 C54 C6 122.4(3)
C53 C54 H54 118.8
C6 C54 H54 118.8
C54 C6 C5 118.8(3)
C54 C6 C7 117.6(3)
C5 C6 C7 123.6(2)
N8 C7 C6 125.1(3)
N8 C7 H7 117.4
C6 C7 H7 117.4
C7 N8 C9 118.0(2)
N8 C9 C91 111.7(2)
N8 C9 C10 108.7(2)
C91 C9 C10 111.0(2)
N8 C9 H9 108.5
C91 C9 H9 108.5
C10 C9 H9 108.5
C92 C91 C96 118.1(3)
C92 C91 C9 119.0(3)
C96 C91 C9 122.9(3)
C93 C92 C91 121.4(3)
C93 C92 H92 119.3
C91 C92 H92 119.3
C94 C93 C92 120.2(3)
C94 C93 H93 119.9
C92 C93 H93 119.9
C93 C94 C95 119.1(3)
C93 C94 H94 120.5
C95 C94 H94 120.5
C94 C95 C96 120.6(3)
C94 C95 H95 119.7
C96 C95 H95 119.7
C91 C96 C95 120.5(3)
C91 C96 H96 119.7
C95 C96 H96 119.7
N11 C10 C101 113.9(2)
N11 C10 C9 107.8(2)
C101 C10 C9 110.9(2)
N11 C10 H10 108.0
C101 C10 H10 108.0
C9 C10 H10 108.0
C102 C101 C106 117.8(3)
C102 C101 C10 121.8(3)
C106 C101 C10 120.4(3)
C103 C102 C101 121.2(3)
C103 C102 H102 119.4
C101 C102 H102 119.4
C102 C103 C104 119.9(4)
C102 C103 H103 120.0
C104 C103 H103 120.0
C105 C104 C103 119.6(3)
C105 C104 H104 120.2
C103 C104 H104 120.2
C104 C105 C106 120.4(3)
C104 C105 H105 119.8
C106 C105 H105 119.8
C105 C106 C101 121.0(3)
C105 C106 H106 119.5
C101 C106 H106 119.5
C12 N11 C10 122.4(2)
C12 N11 H11 111(2)
C10 N11 H11 117(2)
N11 C12 C121 120.7(3)
N11 C12 C13 121.1(3)
C121 C12 C13 118.2(3)
C122 C121 C12 120.7(3)
C122 C121 H121 119.6
C12 C121 H121 119.6
C121 C122 C123 121.4(3)
C121 C122 H122 119.3
C123 C122 H122 119.3
C122 C123 C124 119.0(3)
C122 C123 H123 120.5
C124 C123 H123 120.5
C123 C124 C13 121.7(3)
C123 C124 H124 119.1
C13 C124 H124 119.1
C124 C13 C12 118.9(3)
C124 C13 C14 117.6(3)
C12 C13 C14 123.4(3)
N1 C14 C13 124.8(3)
N1 C14 H14 117.6
C13 C14 H14 117.6
Cl1 C15 Cl2 111.7(3)
Cl1 C15 H15A 109.3
Cl2 C15 H15A 109.3
Cl1 C15 H15B 109.3
Cl2 C15 H15B 109.3
H15A C15 H15B 107.9
Cl4 C16 Cl3 111.7(3)
Cl4 C16 H16A 109.3
Cl3 C16 H16A 109.3
Cl4 C16 H16B 109.3
Cl3 C16 H16B 109.3
H16A C16 H16B 107.9

loop_
_geom_bond_atom_site_label_1
_geom_bond_atom_site_label_2
_geom_bond_distance
N1 C14 1.269(4)
N1 C2 1.458(4)
C2 C21 1.526(4)
C2 C3 1.554(4)
C2 H2 0.9900
C21 C22 1.383(4)
C21 C26 1.392(5)
C22 C23 1.381(6)
C22 H22 0.9400
C23 C24 1.359(7)
C23 H23 0.9400
C24 C25 1.377(6)
C24 H24 0.9400
C25 C26 1.389(5)
C25 H25 0.9400
C26 H26 0.9400
C3 N4 1.444(4)
C3 C31B 1.519(9)
C3 C31A 1.520(6)
C3 H3 0.9900
C31A C36A 1.394(9)
C31A C32A 1.394(8)
C32A C33A 1.388(9)
C32A H32A 0.9400
C33A C34A 1.390(9)
C33A H33A 0.9400
C34A C35A 1.389(9)
C34A H34A 0.9400
C35A C36A 1.391(9)
C35A H35A 0.9400
C36A H36A 0.9400
C31B C32B 1.360(14)
C31B C36B 1.361(14)
C32B C33B 1.357(14)
C32B H32B 0.9400
C33B C34B 1.358(14)
C33B H33B 0.9400
C34B C35B 1.358(14)
C34B H34B 0.9400
C35B C36B 1.360(13)
C35B H35B 0.9400
C36B H36B 0.9400
N4 C5 1.366(3)
N4 H4 0.83(3)
C5 C51 1.405(4)
C5 C6 1.422(4)
C51 C52 1.381(4)
C51 H51 0.9400
C52 C53 1.387(5)
C52 H52 0.9400
C53 C54 1.371(5)
C53 H53 0.9400
C54 C6 1.398(4)
C54 H54 0.9400
C6 C7 1.457(4)
C7 N8 1.273(4)
C7 H7 0.9400
N8 C9 1.460(3)
C9 C91 1.514(4)
C9 C10 1.557(4)
C9 H9 0.9900
C91 C92 1.383(4)
C91 C96 1.385(4)
C92 C93 1.381(5)
C92 H92 0.9400
C93 C94 1.377(5)
C93 H93 0.9400
C94 C95 1.380(5)
C94 H94 0.9400
C95 C96 1.388(5)
C95 H95 0.9400
C96 H96 0.9400
C10 N11 1.449(4)
C10 C101 1.518(4)
C10 H10 0.9900
C101 C102 1.382(5)
C101 C106 1.384(4)
C102 C103 1.378(5)
C102 H102 0.9400
C103 C104 1.379(6)
C103 H103 0.9400
C104 C105 1.362(5)
C104 H104 0.9400
C105 C106 1.379(5)
C105 H105 0.9400
C106 H106 0.9400
N11 C12 1.375(4)
N11 H11 0.86(4)
C12 C121 1.412(4)
C12 C13 1.413(4)
C121 C122 1.370(5)
C121 H121 0.9400
C122 C123 1.375(5)
C122 H122 0.9400
C123 C124 1.378(5)
C123 H123 0.9400
C124 C13 1.399(4)
C124 H124 0.9400
C13 C14 1.464(4)
C14 H14 0.9400
C15 Cl1 1.701(6)
C15 Cl2 1.740(6)
C15 H15A 0.9800
C15 H15B 0.9800
C16 Cl4 1.726(6)
C16 Cl3 1.744(6)
C16 H16A 0.9800
C16 H16B 0.9800

loop_
_geom_torsion_atom_site_label_1
_geom_torsion_atom_site_label_2
_geom_torsion_atom_site_label_3
_geom_torsion_atom_site_label_4
_geom_torsion
C14 N1 C2 C21 -113.8(3)
C14 N1 C2 C3 124.0(3)
N1 C2 C21 C22 174.3(3)
C3 C2 C21 C22 -64.7(4)
N1 C2 C21 C26 -3.7(4)
C3 C2 C21 C26 117.3(3)
C26 C21 C22 C23 -2.6(5)
C2 C21 C22 C23 179.2(3)
C21 C22 C23 C24 1.4(6)
C22 C23 C24 C25 0.4(6)
C23 C24 C25 C26 -1.0(6)
C24 C25 C26 C21 -0.2(5)
C22 C21 C26 C25 2.0(5)
C2 C21 C26 C25 -179.9(3)
N1 C2 C3 N4 48.2(3)
C21 C2 C3 N4 -73.9(3)
N1 C2 C3 C31B -83.4(10)
C21 C2 C3 C31B 154.5(10)
N1 C2 C3 C31A -75.7(7)
C21 C2 C3 C31A 162.2(7)
N4 C3 C31A C36A -28(3)
C31B C3 C31A C36A -162(23)
C2 C3 C31A C36A 94(2)
N4 C3 C31A C32A 153(2)
C31B C3 C31A C32A 19(20)
C2 C3 C31A C32A -86(2)
C36A C31A C32A C33A -1(3)
C3 C31A C32A C33A 178.2(16)
C31A C32A C33A C34A -1(3)
C32A C33A C34A C35A 4(3)
C33A C34A C35A C36A -5(3)
C34A C35A C36A C31A 3(2)
C32A C31A C36A C35A 1(3)
C3 C31A C36A C35A -178.9(16)
N4 C3 C31B C32B 136(3)
C31A C3 C31B C32B -176(24)
C2 C3 C31B C32B -97(4)
N4 C3 C31B C36B -48(4)
C31A C3 C31B C36B 0(18)
C2 C3 C31B C36B 79(4)
C36B C31B C32B C33B 6(6)
C3 C31B C32B C33B -178(3)
C31B C32B C33B C34B -3(5)
C32B C33B C34B C35B -4(5)
C33B C34B C35B C36B 7(4)
C34B C35B C36B C31B -4(4)
C32B C31B C36B C35B -2(5)
C3 C31B C36B C35B -178(2)
C31B C3 N4 C5 -57.8(16)
C31A C3 N4 C5 -63.7(11)
C2 C3 N4 C5 173.1(2)
C3 N4 C5 C51 -16.4(4)
C3 N4 C5 C6 165.4(3)
N4 C5 C51 C52 -176.9(3)
C6 C5 C51 C52 1.3(4)
C5 C51 C52 C53 -1.3(5)
C51 C52 C53 C54 0.1(5)
C52 C53 C54 C6 1.1(5)
C53 C54 C6 C5 -1.0(5)
C53 C54 C6 C7 179.1(3)
N4 C5 C6 C54 178.0(3)
C51 C5 C6 C54 -0.2(4)
N4 C5 C6 C7 -2.1(4)
C51 C5 C6 C7 179.7(3)
C54 C6 C7 N8 -175.7(3)
C5 C6 C7 N8 4.4(5)
C6 C7 N8 C9 -179.5(3)
C7 N8 C9 C91 -112.9(3)
C7 N8 C9 C10 124.3(3)
N8 C9 C91 C92 164.2(3)
C10 C9 C91 C92 -74.3(3)
N8 C9 C91 C96 -15.9(4)
C10 C9 C91 C96 105.6(3)
C96 C91 C92 C93 -1.4(5)
C9 C91 C92 C93 178.6(3)
C91 C92 C93 C94 0.4(6)
C92 C93 C94 C95 0.5(6)
C93 C94 C95 C96 -0.4(5)
C92 C91 C96 C95 1.5(5)
C9 C91 C96 C95 -178.5(3)
C94 C95 C96 C91 -0.6(5)
N8 C9 C10 N11 52.0(3)
C91 C9 C10 N11 -71.2(3)
N8 C9 C10 C101 -73.4(3)
C91 C9 C10 C101 163.4(2)
N11 C10 C101 C102 -27.8(4)
C9 C10 C101 C102 94.1(3)
N11 C10 C101 C106 153.2(3)
C9 C10 C101 C106 -84.9(3)
C106 C101 C102 C103 -0.2(5)
C10 C101 C102 C103 -179.3(3)
C101 C102 C103 C104 0.3(6)
C102 C103 C104 C105 0.1(6)
C103 C104 C105 C106 -0.6(6)
C104 C105 C106 C101 0.8(5)
C102 C101 C106 C105 -0.4(5)
C10 C101 C106 C105 178.7(3)
C101 C10 N11 C12 -57.3(4)
C9 C10 N11 C12 179.0(3)
C10 N11 C12 C121 -25.9(4)
C10 N11 C12 C13 155.5(3)
N11 C12 C121 C122 -177.9(3)
C13 C12 C121 C122 0.6(5)
C12 C121 C122 C123 -1.1(5)
C121 C122 C123 C124 0.7(6)
C122 C123 C124 C13 0.2(6)
C123 C124 C13 C12 -0.6(5)
C123 C124 C13 C14 -179.3(3)
N11 C12 C13 C124 178.8(3)
C121 C12 C13 C124 0.2(4)
N11 C12 C13 C14 -2.7(4)
C121 C12 C13 C14 178.8(3)
C2 N1 C14 C13 179.2(3)
C124 C13 C14 N1 179.3(3)
C12 C13 C14 N1 0.7(5)
